data_4082639
loop_
_publ_author_name
'Arnold, Thomas'
'Braunschweig, Holger'
'Damme, Alexander'
'Krummenacher, Ivo'
'Radacki, Krzysztof'

_publ_section_title
;
 Synthesis and Structure of Group IV Distanna[2]metallocenophanes
;
_journal_issue 1
_journal_name_full Organometallics
_journal_page_first 254
_journal_paper_doi 10.1021/om400993g
_journal_volume 33
_journal_year 2014
_chemical_formula_moiety 'C26 H44 Cl Sn2 Ti'
_chemical_formula_sum 'C26 H44 Cl Sn2 Ti'
_chemical_formula_weight 677.34
_chemical_name_common
;
?
;
_chemical_name_systematic
; 
?
;
_space_group_IT_number 14
_symmetry_cell_setting monoclinic
_symmetry_space_group_name_Hall '-P 2ybc'
_symmetry_space_group_name_H-M 'P 1 21/c 1'
_atom_sites_solution_hydrogens geom
_atom_sites_solution_primary direct
_atom_sites_solution_secondary difmap
_audit_creation_method SHELXL-97
_cell_angle_alpha 90.00
_cell_angle_beta 107.472(2)
_cell_angle_gamma 90.00
_cell_formula_units_Z 4
_cell_length_a 15.8712(11)
_cell_length_b 11.8195(8)
_cell_length_c 15.9744(11)
_cell_measurement_reflns_used 9894
_cell_measurement_temperature 100(2)
_cell_measurement_theta_max 28.26
_cell_measurement_theta_min 2.19
_cell_volume 2858.4(3)
_computing_cell_refinement 'Saint+ ver. 7.53A (Bruker AXS)'
_computing_data_collection 'APEX2 ver. 2008.3 (Bruker AXS)'
_computing_data_reduction 'Saint+ ver. 7.53A (Bruker AXS)'
_computing_molecular_graphics 'XP ver. 5.1 (Bruker AXS, 1998)'
_computing_publication_material 'SHELXL-97 (Sheldrick, 2008)'
_computing_structure_refinement 'SHELXL-97 (Sheldrick, 2008)'
_computing_structure_solution 'SHELXS-97 (Sheldrick, 2008)'
_diffrn_ambient_temperature 100(2)
_diffrn_measured_fraction_theta_full 1.000
_diffrn_measured_fraction_theta_max 0.998
_diffrn_measurement_device_type 'Bruker APEX-II CCD'
_diffrn_measurement_method '\f and \w scans'
_diffrn_radiation_monochromator 'multi-layer mirror'
_diffrn_radiation_source 'rotating anode'
_diffrn_radiation_type MoK\a
_diffrn_radiation_wavelength 0.71073
_diffrn_reflns_av_R_equivalents 0.0292
_diffrn_reflns_av_sigmaI/netI 0.0204
_diffrn_reflns_limit_h_max 21
_diffrn_reflns_limit_h_min -20
_diffrn_reflns_limit_k_max 15
_diffrn_reflns_limit_k_min -12
_diffrn_reflns_limit_l_max 20
_diffrn_reflns_limit_l_min -21
_diffrn_reflns_number 39376
_diffrn_reflns_theta_full 26.00
_diffrn_reflns_theta_max 28.31
_diffrn_reflns_theta_min 2.18
_exptl_absorpt_coefficient_mu 2.111
_exptl_absorpt_correction_T_max 0.7457
_exptl_absorpt_correction_T_min 0.5955
_exptl_absorpt_correction_type multi-scan
_exptl_absorpt_process_details 'Sadabs 2008/1 (Brucker 2008)'
_exptl_crystal_colour colorless
_exptl_crystal_density_diffrn 1.574
_exptl_crystal_density_method 'not measured'
_exptl_crystal_description block
_exptl_crystal_F_000 1356
_exptl_crystal_size_max 0.31
_exptl_crystal_size_mid 0.21
_exptl_crystal_size_min 0.08
_refine_diff_density_max 0.622
_refine_diff_density_min -0.323
_refine_diff_density_rms 0.070
_refine_ls_extinction_method none
_refine_ls_goodness_of_fit_ref 1.035
_refine_ls_hydrogen_treatment constr
_refine_ls_matrix_type full
_refine_ls_number_parameters 283
_refine_ls_number_reflns 7102
_refine_ls_number_restraints 0
_refine_ls_restrained_S_all 1.035
_refine_ls_R_factor_all 0.0209
_refine_ls_R_factor_gt 0.0166
_refine_ls_shift/su_max 0.001
_refine_ls_shift/su_mean 0.000
_refine_ls_structure_factor_coef Fsqd
_refine_ls_weighting_details 'calc w=1/[\s^2^(Fo^2^)+(0.0141P)^2^+1.6245P] where P=(Fo^2^+2Fc^2^)/3'
_refine_ls_weighting_scheme calc
_refine_ls_wR_factor_gt 0.0368
_refine_ls_wR_factor_ref 0.0386
_reflns_number_gt 6381
_reflns_number_total 7102
_reflns_threshold_expression >2sigma(I)
_cod_data_source_file om400993g_si_001.cif
_cod_data_source_block 4
_cod_depositor_comments
;
The following automatic conversions were performed:

'_symmetry_cell_setting' value 'Monoclinic' changed to 'monoclinic'
according to
/usr/data/users/saulius/automatic-downloads/current/ACS/lib/dictionaries/cif_core.dic
dictionary named 'cif_core.dic' version 2.4.2 from 2011-04-26.

Automatic conversion script
Id: cif_fix_values 2281 2013-09-26 08:29:07Z andrius 
;
_cod_original_sg_symbol_H-M P2(1)/c
_cod_database_code 4082639

loop_
_symmetry_equiv_pos_as_xyz
'x, y, z'
'-x, y+1/2, -z+1/2'
'-x, -y, -z'
'x, -y-1/2, z-1/2'

loop_
_atom_site_label
_atom_site_type_symbol
_atom_site_fract_x
_atom_site_fract_y
_atom_site_fract_z
_atom_site_U_iso_or_equiv
_atom_site_adp_type
_atom_site_occupancy
_atom_site_symmetry_multiplicity
_atom_site_calc_flag
_atom_site_refinement_flags
Ti1 Ti 0.044805(18) 0.53865(2) 0.123546(18) 0.00974(6) Uani 1 1 d .
Cl1 Cl 0.09722(2) 0.44721(3) 0.00525(2) 0.01200(7) Uani 1 1 d .
C1_1 C 0.10006(10) 0.42127(13) 0.25535(10) 0.0123(3) Uani 1 1 d .
C2_1 C 0.02268(10) 0.48069(14) 0.25955(10) 0.0138(3) Uani 1 1 d .
H2_1 H 0.0212 0.5355 0.3026 0.017 Uiso 1 1 calc R
C3_1 C -0.05073(10) 0.44574(14) 0.19041(11) 0.0147(3) Uani 1 1 d .
H3_1 H -0.1096 0.4724 0.1787 0.018 Uiso 1 1 calc R
C4_1 C -0.02090(11) 0.36368(14) 0.14162(10) 0.0142(3) Uani 1 1 d .
H4_1 H -0.0563 0.3254 0.0909 0.017 Uiso 1 1 calc R
C5_1 C 0.07079(10) 0.34842(13) 0.18135(10) 0.0130(3) Uani 1 1 d .
H5_1 H 0.1072 0.2975 0.1617 0.016 Uiso 1 1 calc R
C1_2 C 0.16916(10) 0.66012(13) 0.18322(10) 0.0123(3) Uani 1 1 d .
C2_2 C 0.13672(10) 0.68806(13) 0.09290(10) 0.0129(3) Uani 1 1 d .
H2_2 H 0.1683 0.6792 0.0513 0.015 Uiso 1 1 calc R
C3_2 C 0.05019(11) 0.73108(13) 0.07446(11) 0.0139(3) Uani 1 1 d .
H3_2 H 0.0139 0.7559 0.0187 0.017 Uiso 1 1 calc R
C4_2 C 0.02678(11) 0.73095(13) 0.15321(11) 0.0147(3) Uani 1 1 d .
H4_2 H -0.0281 0.7544 0.1600 0.018 Uiso 1 1 calc R
C5_2 C 0.10013(10) 0.68942(13) 0.21965(11) 0.0134(3) Uani 1 1 d .
H5_2 H 0.1033 0.6820 0.2797 0.016 Uiso 1 1 calc R
Sn1 Sn 0.233107(7) 0.427640(9) 0.344518(7) 0.01120(3) Uani 1 1 d .
C1_3 C 0.28908(11) 0.25719(14) 0.33977(11) 0.0155(3) Uani 1 1 d .
C2_3 C 0.31361(12) 0.24096(15) 0.25503(12) 0.0204(4) Uani 1 1 d .
H2A_3 H 0.3338 0.1631 0.2522 0.031 Uiso 1 1 calc R
H2B_3 H 0.3610 0.2937 0.2541 0.031 Uiso 1 1 calc R
H2C_3 H 0.2618 0.2556 0.2045 0.031 Uiso 1 1 calc R
C3_3 C 0.37215(11) 0.24160(16) 0.41788(12) 0.0224(4) Uani 1 1 d .
H3A_3 H 0.3975 0.1667 0.4147 0.034 Uiso 1 1 calc R
H3B_3 H 0.3567 0.2481 0.4726 0.034 Uiso 1 1 calc R
H3C_3 H 0.4154 0.3001 0.4163 0.034 Uiso 1 1 calc R
C4_3 C 0.22037(11) 0.16795(14) 0.34368(12) 0.0198(4) Uani 1 1 d .
H4A_3 H 0.1676 0.1771 0.2931 0.030 Uiso 1 1 calc R
H4B_3 H 0.2045 0.1774 0.3980 0.030 Uiso 1 1 calc R
H4C_3 H 0.2451 0.0922 0.3425 0.030 Uiso 1 1 calc R
C1_4 C 0.22651(11) 0.45925(15) 0.47913(11) 0.0169(3) Uani 1 1 d .
C2_4 C 0.31881(12) 0.49130(17) 0.53804(12) 0.0246(4) Uani 1 1 d .
H2A_4 H 0.3390 0.5596 0.5150 0.037 Uiso 1 1 calc R
H2B_4 H 0.3599 0.4291 0.5390 0.037 Uiso 1 1 calc R
H2C_4 H 0.3166 0.5057 0.5977 0.037 Uiso 1 1 calc R
C3_4 C 0.16144(13) 0.55481(16) 0.47841(12) 0.0232(4) Uani 1 1 d .
H3A_4 H 0.1012 0.5294 0.4481 0.035 Uiso 1 1 calc R
H3B_4 H 0.1757 0.6206 0.4478 0.035 Uiso 1 1 calc R
H3C_4 H 0.1657 0.5758 0.5389 0.035 Uiso 1 1 calc R
C4_4 C 0.19469(13) 0.35308(16) 0.51568(12) 0.0229(4) Uani 1 1 d .
H4A_4 H 0.1886 0.3697 0.5737 0.034 Uiso 1 1 calc R
H4B_4 H 0.2377 0.2920 0.5208 0.034 Uiso 1 1 calc R
H4C_4 H 0.1374 0.3296 0.4759 0.034 Uiso 1 1 calc R
Sn2 Sn 0.296687(7) 0.609888(9) 0.266776(7) 0.01149(3) Uani 1 1 d .
C1_5 C 0.38513(11) 0.56925(15) 0.18783(11) 0.0173(3) Uani 1 1 d .
C2_5 C 0.33728(12) 0.48904(16) 0.11314(12) 0.0215(4) Uani 1 1 d .
H2A_5 H 0.3766 0.4699 0.0783 0.032 Uiso 1 1 calc R
H2B_5 H 0.2841 0.5262 0.0756 0.032 Uiso 1 1 calc R
H2C_5 H 0.3205 0.4198 0.1379 0.032 Uiso 1 1 calc R
C3_5 C 0.46962(11) 0.51395(17) 0.24585(13) 0.0262(4) Uani 1 1 d .
H3A_5 H 0.4546 0.4447 0.2719 0.039 Uiso 1 1 calc R
H3B_5 H 0.5001 0.5665 0.2926 0.039 Uiso 1 1 calc R
H3C_5 H 0.5084 0.4953 0.2102 0.039 Uiso 1 1 calc R
C4_5 C 0.40903(12) 0.67768(16) 0.14762(13) 0.0245(4) Uani 1 1 d .
H4A_5 H 0.4445 0.7268 0.1944 0.037 Uiso 1 1 calc R
H4B_5 H 0.3548 0.7173 0.1151 0.037 Uiso 1 1 calc R
H4C_5 H 0.4431 0.6584 0.1076 0.037 Uiso 1 1 calc R
C1_6 C 0.34016(11) 0.76893(14) 0.34060(11) 0.0170(3) Uani 1 1 d .
C2_6 C 0.43850(12) 0.76440(17) 0.39103(13) 0.0267(4) Uani 1 1 d .
H2A_6 H 0.4726 0.7521 0.3498 0.040 Uiso 1 1 calc R
H2B_6 H 0.4495 0.7021 0.4335 0.040 Uiso 1 1 calc R
H2C_6 H 0.4565 0.8360 0.4222 0.040 Uiso 1 1 calc R
C3_6 C 0.32130(12) 0.86596(15) 0.27401(12) 0.0219(4) Uani 1 1 d .
H3A_6 H 0.3387 0.9379 0.3049 0.033 Uiso 1 1 calc R
H3B_6 H 0.2581 0.8677 0.2421 0.033 Uiso 1 1 calc R
H3C_6 H 0.3550 0.8544 0.2324 0.033 Uiso 1 1 calc R
C4_6 C 0.28720(13) 0.79103(16) 0.40479(12) 0.0236(4) Uani 1 1 d .
H4A_6 H 0.2999 0.7316 0.4496 0.035 Uiso 1 1 calc R
H4B_6 H 0.2240 0.7909 0.3728 0.035 Uiso 1 1 calc R
H4C_6 H 0.3038 0.8648 0.4330 0.035 Uiso 1 1 calc R

loop_
_atom_site_aniso_label
_atom_site_aniso_U_11
_atom_site_aniso_U_22
_atom_site_aniso_U_33
_atom_site_aniso_U_23
_atom_site_aniso_U_13
_atom_site_aniso_U_12
Ti1 0.01079(13) 0.00938(13) 0.00929(13) 0.00039(10) 0.00340(10) -0.00045(10)
Cl1 0.01157(17) 0.01321(18) 0.01135(17) -0.00057(13) 0.00363(13) 0.00065(13)
C1_1 0.0135(7) 0.0123(8) 0.0112(7) 0.0026(6) 0.0041(6) -0.0005(6)
C2_1 0.0179(8) 0.0124(8) 0.0131(8) 0.0014(6) 0.0074(6) -0.0004(6)
C3_1 0.0120(7) 0.0177(8) 0.0155(8) 0.0044(6) 0.0057(6) -0.0005(6)
C4_1 0.0167(8) 0.0132(8) 0.0118(7) 0.0024(6) 0.0031(6) -0.0043(6)
C5_1 0.0168(8) 0.0103(8) 0.0129(7) 0.0029(6) 0.0058(6) 0.0010(6)
C1_2 0.0129(7) 0.0102(8) 0.0131(7) -0.0011(6) 0.0030(6) -0.0017(6)
C2_2 0.0153(8) 0.0109(8) 0.0131(7) -0.0001(6) 0.0054(6) -0.0037(6)
C3_2 0.0168(8) 0.0093(8) 0.0141(8) 0.0008(6) 0.0026(6) -0.0002(6)
C4_2 0.0156(8) 0.0110(8) 0.0176(8) -0.0020(6) 0.0051(6) 0.0006(6)
C5_2 0.0159(8) 0.0115(8) 0.0131(7) -0.0024(6) 0.0049(6) -0.0025(6)
Sn1 0.01223(5) 0.01104(6) 0.00984(5) 0.00073(4) 0.00258(4) 0.00020(4)
C1_3 0.0150(8) 0.0131(8) 0.0182(8) 0.0007(6) 0.0048(6) 0.0013(6)
C2_3 0.0218(9) 0.0182(9) 0.0225(9) -0.0012(7) 0.0085(7) 0.0015(7)
C3_3 0.0187(9) 0.0226(10) 0.0237(9) 0.0036(7) 0.0033(7) 0.0055(7)
C4_3 0.0206(9) 0.0129(8) 0.0269(9) 0.0013(7) 0.0086(7) 0.0012(6)
C1_4 0.0211(8) 0.0175(8) 0.0107(7) -0.0003(6) 0.0027(6) 0.0000(7)
C2_4 0.0269(10) 0.0271(10) 0.0158(9) -0.0040(7) 0.0002(7) -0.0019(8)
C3_4 0.0308(10) 0.0260(10) 0.0143(8) -0.0023(7) 0.0089(7) 0.0032(8)
C4_4 0.0305(10) 0.0241(10) 0.0154(8) 0.0014(7) 0.0089(7) -0.0022(8)
Sn2 0.01110(5) 0.01203(6) 0.01086(5) 0.00030(4) 0.00258(4) -0.00116(4)
C1_5 0.0153(8) 0.0207(9) 0.0180(8) 0.0002(7) 0.0082(7) 0.0001(6)
C2_5 0.0220(9) 0.0233(10) 0.0208(9) -0.0018(7) 0.0088(7) 0.0014(7)
C3_5 0.0146(8) 0.0315(11) 0.0305(10) -0.0012(8) 0.0036(7) 0.0056(7)
C4_5 0.0236(9) 0.0287(10) 0.0249(10) 0.0007(8) 0.0131(8) -0.0066(8)
C1_6 0.0186(8) 0.0148(8) 0.0150(8) -0.0020(6) 0.0011(6) -0.0035(6)
C2_6 0.0237(9) 0.0232(10) 0.0261(10) -0.0035(8) -0.0033(8) -0.0047(8)
C3_6 0.0259(9) 0.0144(9) 0.0243(9) 0.0012(7) 0.0058(7) -0.0026(7)
C4_6 0.0326(10) 0.0196(9) 0.0189(9) -0.0050(7) 0.0081(8) -0.0046(8)

loop_
_atom_type_symbol
_atom_type_description
_atom_type_scat_dispersion_real
_atom_type_scat_dispersion_imag
_atom_type_scat_source
C C 0.0033 0.0016 'International Tables Vol C Tables 4.2.6.8 and 6.1.1.4'
H H 0.0000 0.0000 'International Tables Vol C Tables 4.2.6.8 and 6.1.1.4'
Cl Cl 0.1484 0.1585 'International Tables Vol C Tables 4.2.6.8 and 6.1.1.4'
Ti Ti 0.2776 0.4457 'International Tables Vol C Tables 4.2.6.8 and 6.1.1.4'
Sn Sn -0.6537 1.4246 'International Tables Vol C Tables 4.2.6.8 and 6.1.1.4'

loop_
_geom_angle_atom_site_label_1
_geom_angle_atom_site_label_2
_geom_angle_atom_site_label_3
_geom_angle
_geom_angle_site_symmetry_3
C5_2 Ti1 C4_2 34.84(5) .
C5_2 Ti1 C3_1 102.80(6) .
C4_2 Ti1 C3_1 102.91(6) .
C5_2 Ti1 C4_1 132.45(6) .
C4_2 Ti1 C4_1 137.04(6) .
C3_1 Ti1 C4_1 34.64(6) .
C5_2 Ti1 C1_2 35.08(5) .
C4_2 Ti1 C1_2 58.47(5) .
C3_1 Ti1 C1_2 131.34(6) .
C4_1 Ti1 C1_2 144.48(6) .
C5_2 Ti1 C2_1 75.65(6) .
C4_2 Ti1 C2_1 91.93(6) .
C3_1 Ti1 C2_1 34.24(5) .
C4_1 Ti1 C2_1 56.80(6) .
C1_2 Ti1 C2_1 97.92(5) .
C5_2 Ti1 C3_2 56.91(5) .
C4_2 Ti1 C3_2 34.46(5) .
C3_1 Ti1 C3_2 132.24(6) .
C4_1 Ti1 C3_2 156.91(6) .
C1_2 Ti1 C3_2 57.28(5) .
C2_1 Ti1 C3_2 126.24(6) .
C5_2 Ti1 C5_1 117.99(6) .
C4_2 Ti1 C5_1 146.81(6) .
C3_1 Ti1 C5_1 57.05(5) .
C4_1 Ti1 C5_1 34.31(5) .
C1_2 Ti1 C5_1 112.31(5) .
C2_1 Ti1 C5_1 56.22(5) .
C3_2 Ti1 C5_1 168.71(5) .
C5_2 Ti1 C2_2 56.66(5) .
C4_2 Ti1 C2_2 57.08(6) .
C3_1 Ti1 C2_2 158.53(6) .
C4_1 Ti1 C2_2 165.83(6) .
C1_2 Ti1 C2_2 34.15(5) .
C2_1 Ti1 C2_2 130.43(6) .
C3_2 Ti1 C2_2 33.82(5) .
C5_1 Ti1 C2_2 135.08(6) .
C5_2 Ti1 C1_1 84.30(6) .
C4_2 Ti1 C1_1 113.99(6) .
C3_1 Ti1 C1_1 57.55(5) .
C4_1 Ti1 C1_1 57.28(5) .
C1_2 Ti1 C1_1 87.58(5) .
C2_1 Ti1 C1_1 34.33(5) .
C3_2 Ti1 C1_1 140.60(5) .
C5_1 Ti1 C1_1 33.96(5) .
C2_2 Ti1 C1_1 120.13(5) .
C5_2 Ti1 Cl1 132.29(4) .
C4_2 Ti1 Cl1 130.58(4) .
C3_1 Ti1 Cl1 122.55(4) .
C4_1 Ti1 Cl1 88.49(4) .
C1_2 Ti1 Cl1 97.89(4) .
C2_1 Ti1 Cl1 136.49(4) .
C3_2 Ti1 Cl1 96.22(4) .
C5_1 Ti1 Cl1 80.27(4) .
C2_2 Ti1 Cl1 78.92(4) .
C1_1 Ti1 Cl1 106.68(4) .
C5_2 Ti1 Cl1 122.88(4) 3_565
C4_2 Ti1 Cl1 88.16(4) 3_565
C3_1 Ti1 Cl1 82.21(4) 3_565
C4_1 Ti1 Cl1 80.89(4) 3_565
C1_2 Ti1 Cl1 134.60(4) 3_565
C2_1 Ti1 Cl1 114.38(4) 3_565
C3_2 Ti1 Cl1 77.65(4) 3_565
C5_1 Ti1 Cl1 112.05(4) 3_565
C2_2 Ti1 Cl1 103.14(4) 3_565
C1_1 Ti1 Cl1 136.73(4) 3_565
Cl1 Ti1 Cl1 80.498(15) 3_565
Ti1 Cl1 Ti1 99.499(15) 3_565
C5_1 C1_1 C2_1 105.34(14) .
C5_1 C1_1 Sn1 125.33(11) .
C2_1 C1_1 Sn1 129.21(12) .
C5_1 C1_1 Ti1 71.69(9) .
C2_1 C1_1 Ti1 70.89(9) .
Sn1 C1_1 Ti1 124.87(7) .
C3_1 C2_1 C1_1 109.82(14) .
C3_1 C2_1 Ti1 71.63(9) .
C1_1 C2_1 Ti1 74.78(9) .
C3_1 C2_1 H2_1 125.1 .
C1_1 C2_1 H2_1 125.1 .
Ti1 C2_1 H2_1 120.2 .
C2_1 C3_1 C4_1 107.42(14) .
C2_1 C3_1 Ti1 74.12(9) .
C4_1 C3_1 Ti1 72.76(9) .
C2_1 C3_1 H3_1 126.3 .
C4_1 C3_1 H3_1 126.3 .
Ti1 C3_1 H3_1 118.8 .
C3_1 C4_1 C5_1 108.08(14) .
C3_1 C4_1 Ti1 72.60(9) .
C5_1 C4_1 Ti1 74.63(9) .
C3_1 C4_1 H4_1 126.0 .
C5_1 C4_1 H4_1 126.0 .
Ti1 C4_1 H4_1 118.7 .
C4_1 C5_1 C1_1 109.34(14) .
C4_1 C5_1 Ti1 71.06(9) .
C1_1 C5_1 Ti1 74.35(9) .
C4_1 C5_1 H5_1 125.3 .
C1_1 C5_1 H5_1 125.3 .
Ti1 C5_1 H5_1 120.9 .
C2_2 C1_2 C5_2 105.63(14) .
C2_2 C1_2 Sn2 133.14(11) .
C5_2 C1_2 Sn2 120.59(11) .
C2_2 C1_2 Ti1 74.36(9) .
C5_2 C1_2 Ti1 70.51(9) .
Sn2 C1_2 Ti1 126.31(7) .
C3_2 C2_2 C1_2 109.27(14) .
C3_2 C2_2 Ti1 72.45(9) .
C1_2 C2_2 Ti1 71.49(9) .
C3_2 C2_2 H2_2 125.4 .
C1_2 C2_2 H2_2 125.4 .
Ti1 C2_2 H2_2 122.3 .
C2_2 C3_2 C4_2 108.25(14) .
C2_2 C3_2 Ti1 73.73(9) .
C4_2 C3_2 Ti1 70.49(9) .
C2_2 C3_2 H3_2 125.9 .
C4_2 C3_2 H3_2 125.9 .
Ti1 C3_2 H3_2 121.6 .
C5_2 C4_2 C3_2 107.00(14) .
C5_2 C4_2 Ti1 72.08(9) .
C3_2 C4_2 Ti1 75.05(9) .
C5_2 C4_2 H4_2 126.5 .
C3_2 C4_2 H4_2 126.5 .
Ti1 C4_2 H4_2 118.4 .
C4_2 C5_2 C1_2 109.82(14) .
C4_2 C5_2 Ti1 73.07(9) .
C1_2 C5_2 Ti1 74.41(9) .
C4_2 C5_2 H5_2 125.1 .
C1_2 C5_2 H5_2 125.1 .
Ti1 C5_2 H5_2 119.1 .
C1_1 Sn1 C1_3 105.56(6) .
C1_1 Sn1 C1_4 108.87(6) .
C1_3 Sn1 C1_4 108.86(6) .
C1_1 Sn1 Sn2 98.28(4) .
C1_3 Sn1 Sn2 118.68(4) .
C1_4 Sn1 Sn2 115.21(5) .
C2_3 C1_3 C3_3 108.71(14) .
C2_3 C1_3 C4_3 108.87(14) .
C3_3 C1_3 C4_3 109.48(14) .
C2_3 C1_3 Sn1 110.88(11) .
C3_3 C1_3 Sn1 109.77(11) .
C4_3 C1_3 Sn1 109.11(11) .
C1_3 C2_3 H2A_3 109.5 .
C1_3 C2_3 H2B_3 109.5 .
H2A_3 C2_3 H2B_3 109.5 .
C1_3 C2_3 H2C_3 109.5 .
H2A_3 C2_3 H2C_3 109.5 .
H2B_3 C2_3 H2C_3 109.5 .
C1_3 C3_3 H3A_3 109.5 .
C1_3 C3_3 H3B_3 109.5 .
H3A_3 C3_3 H3B_3 109.5 .
C1_3 C3_3 H3C_3 109.5 .
H3A_3 C3_3 H3C_3 109.5 .
H3B_3 C3_3 H3C_3 109.5 .
C1_3 C4_3 H4A_3 109.5 .
C1_3 C4_3 H4B_3 109.5 .
H4A_3 C4_3 H4B_3 109.5 .
C1_3 C4_3 H4C_3 109.5 .
H4A_3 C4_3 H4C_3 109.5 .
H4B_3 C4_3 H4C_3 109.5 .
C3_4 C1_4 C2_4 109.95(15) .
C3_4 C1_4 C4_4 107.99(15) .
C2_4 C1_4 C4_4 109.40(14) .
C3_4 C1_4 Sn1 110.25(11) .
C2_4 C1_4 Sn1 108.83(11) .
C4_4 C1_4 Sn1 110.41(11) .
C1_4 C2_4 H2A_4 109.5 .
C1_4 C2_4 H2B_4 109.5 .
H2A_4 C2_4 H2B_4 109.5 .
C1_4 C2_4 H2C_4 109.5 .
H2A_4 C2_4 H2C_4 109.5 .
H2B_4 C2_4 H2C_4 109.5 .
C1_4 C3_4 H3A_4 109.5 .
C1_4 C3_4 H3B_4 109.5 .
H3A_4 C3_4 H3B_4 109.5 .
C1_4 C3_4 H3C_4 109.5 .
H3A_4 C3_4 H3C_4 109.5 .
H3B_4 C3_4 H3C_4 109.5 .
C1_4 C4_4 H4A_4 109.5 .
C1_4 C4_4 H4B_4 109.5 .
H4A_4 C4_4 H4B_4 109.5 .
C1_4 C4_4 H4C_4 109.5 .
H4A_4 C4_4 H4C_4 109.5 .
H4B_4 C4_4 H4C_4 109.5 .
C1_2 Sn2 C1_5 110.38(6) .
C1_2 Sn2 C1_6 100.43(6) .
C1_5 Sn2 C1_6 109.84(6) .
C1_2 Sn2 Sn1 95.15(4) .
C1_5 Sn2 Sn1 117.34(5) .
C1_6 Sn2 Sn1 120.59(4) .
C3_5 C1_5 C4_5 109.23(15) .
C3_5 C1_5 C2_5 110.27(15) .
C4_5 C1_5 C2_5 108.54(15) .
C3_5 C1_5 Sn2 109.86(11) .
C4_5 C1_5 Sn2 109.77(12) .
C2_5 C1_5 Sn2 109.15(11) .
C1_5 C2_5 H2A_5 109.5 .
C1_5 C2_5 H2B_5 109.5 .
H2A_5 C2_5 H2B_5 109.5 .
C1_5 C2_5 H2C_5 109.5 .
H2A_5 C2_5 H2C_5 109.5 .
H2B_5 C2_5 H2C_5 109.5 .
C1_5 C3_5 H3A_5 109.5 .
C1_5 C3_5 H3B_5 109.5 .
H3A_5 C3_5 H3B_5 109.5 .
C1_5 C3_5 H3C_5 109.5 .
H3A_5 C3_5 H3C_5 109.5 .
H3B_5 C3_5 H3C_5 109.5 .
C1_5 C4_5 H4A_5 109.5 .
C1_5 C4_5 H4B_5 109.5 .
H4A_5 C4_5 H4B_5 109.5 .
C1_5 C4_5 H4C_5 109.5 .
H4A_5 C4_5 H4C_5 109.5 .
H4B_5 C4_5 H4C_5 109.5 .
C2_6 C1_6 C4_6 109.41(15) .
C2_6 C1_6 C3_6 110.38(15) .
C4_6 C1_6 C3_6 107.77(15) .
C2_6 C1_6 Sn2 110.89(12) .
C4_6 C1_6 Sn2 110.81(11) .
C3_6 C1_6 Sn2 107.51(11) .
C1_6 C2_6 H2A_6 109.5 .
C1_6 C2_6 H2B_6 109.5 .
H2A_6 C2_6 H2B_6 109.5 .
C1_6 C2_6 H2C_6 109.5 .
H2A_6 C2_6 H2C_6 109.5 .
H2B_6 C2_6 H2C_6 109.5 .
C1_6 C3_6 H3A_6 109.5 .
C1_6 C3_6 H3B_6 109.5 .
H3A_6 C3_6 H3B_6 109.5 .
C1_6 C3_6 H3C_6 109.5 .
H3A_6 C3_6 H3C_6 109.5 .
H3B_6 C3_6 H3C_6 109.5 .
C1_6 C4_6 H4A_6 109.5 .
C1_6 C4_6 H4B_6 109.5 .
H4A_6 C4_6 H4B_6 109.5 .
C1_6 C4_6 H4C_6 109.5 .
H4A_6 C4_6 H4C_6 109.5 .
H4B_6 C4_6 H4C_6 109.5 .

loop_
_geom_bond_atom_site_label_1
_geom_bond_atom_site_label_2
_geom_bond_distance
_geom_bond_site_symmetry_2
Ti1 C5_2 2.3439(16) .
Ti1 C4_2 2.3566(16) .
Ti1 C3_1 2.3704(16) .
Ti1 C4_1 2.3725(16) .
Ti1 C1_2 2.3949(15) .
Ti1 C2_1 2.4023(16) .
Ti1 C3_2 2.4155(16) .
Ti1 C5_1 2.4186(16) .
Ti1 C2_2 2.4321(16) .
Ti1 C1_1 2.4532(16) .
Ti1 Cl1 2.5250(5) .
Ti1 Cl1 2.5606(5) 3_565
Cl1 Ti1 2.5606(5) 3_565
C1_1 C5_1 1.423(2) .
C1_1 C2_1 1.434(2) .
C1_1 Sn1 2.1650(16) .
C2_1 C3_1 1.405(2) .
C2_1 H2_1 0.9500 .
C3_1 C4_1 1.412(2) .
C3_1 H3_1 0.9500 .
C4_1 C5_1 1.414(2) .
C4_1 H4_1 0.9500 .
C5_1 H5_1 0.9500 .
C1_2 C2_2 1.418(2) .
C1_2 C5_2 1.429(2) .
C1_2 Sn2 2.1467(16) .
C2_2 C3_2 1.410(2) .
C2_2 H2_2 0.9500 .
C3_2 C4_2 1.415(2) .
C3_2 H3_2 0.9500 .
C4_2 C5_2 1.407(2) .
C4_2 H4_2 0.9500 .
C5_2 H5_2 0.9500 .
Sn1 C1_3 2.2123(16) .
Sn1 C1_4 2.2158(16) .
Sn1 Sn2 2.8201(2) .
C1_3 C2_3 1.529(2) .
C1_3 C3_3 1.530(2) .
C1_3 C4_3 1.532(2) .
C2_3 H2A_3 0.9800 .
C2_3 H2B_3 0.9800 .
C2_3 H2C_3 0.9800 .
C3_3 H3A_3 0.9800 .
C3_3 H3B_3 0.9800 .
C3_3 H3C_3 0.9800 .
C4_3 H4A_3 0.9800 .
C4_3 H4B_3 0.9800 .
C4_3 H4C_3 0.9800 .
C1_4 C3_4 1.528(2) .
C1_4 C2_4 1.532(2) .
C1_4 C4_4 1.532(2) .
C2_4 H2A_4 0.9800 .
C2_4 H2B_4 0.9800 .
C2_4 H2C_4 0.9800 .
C3_4 H3A_4 0.9800 .
C3_4 H3B_4 0.9800 .
C3_4 H3C_4 0.9800 .
C4_4 H4A_4 0.9800 .
C4_4 H4B_4 0.9800 .
C4_4 H4C_4 0.9800 .
Sn2 C1_5 2.2033(16) .
Sn2 C1_6 2.2162(17) .
C1_5 C3_5 1.529(2) .
C1_5 C4_5 1.531(2) .
C1_5 C2_5 1.535(2) .
C2_5 H2A_5 0.9800 .
C2_5 H2B_5 0.9800 .
C2_5 H2C_5 0.9800 .
C3_5 H3A_5 0.9800 .
C3_5 H3B_5 0.9800 .
C3_5 H3C_5 0.9800 .
C4_5 H4A_5 0.9800 .
C4_5 H4B_5 0.9800 .
C4_5 H4C_5 0.9800 .
C1_6 C2_6 1.527(2) .
C1_6 C4_6 1.531(2) .
C1_6 C3_6 1.531(2) .
C2_6 H2A_6 0.9800 .
C2_6 H2B_6 0.9800 .
C2_6 H2C_6 0.9800 .
C3_6 H3A_6 0.9800 .
C3_6 H3B_6 0.9800 .
C3_6 H3C_6 0.9800 .
C4_6 H4A_6 0.9800 .
C4_6 H4B_6 0.9800 .
C4_6 H4C_6 0.9800 .

loop_
_geom_torsion_atom_site_label_1
_geom_torsion_atom_site_label_2
_geom_torsion_atom_site_label_3
_geom_torsion_atom_site_label_4
_geom_torsion
_geom_torsion_site_symmetry_1
_geom_torsion_site_symmetry_4
C5_2 Ti1 Cl1 Ti1 -126.29(6) . 3_565
C4_2 Ti1 Cl1 Ti1 -79.27(6) . 3_565
C3_1 Ti1 Cl1 Ti1 74.34(5) . 3_565
C4_1 Ti1 Cl1 Ti1 81.01(4) . 3_565
C1_2 Ti1 Cl1 Ti1 -134.07(4) . 3_565
C2_1 Ti1 Cl1 Ti1 115.57(6) . 3_565
C3_2 Ti1 Cl1 Ti1 -76.33(4) . 3_565
C5_1 Ti1 Cl1 Ti1 114.52(4) . 3_565
C2_2 Ti1 Cl1 Ti1 -105.53(4) . 3_565
C1_1 Ti1 Cl1 Ti1 136.10(4) . 3_565
Cl1 Ti1 Cl1 Ti1 0.0 3_565 3_565
C5_2 Ti1 C1_1 C5_1 -173.01(10) . .
C4_2 Ti1 C1_1 C5_1 168.29(9) . .
C3_1 Ti1 C1_1 C5_1 77.89(10) . .
C4_1 Ti1 C1_1 C5_1 36.51(9) . .
C1_2 Ti1 C1_1 C5_1 -137.99(9) . .
C2_1 Ti1 C1_1 C5_1 114.18(13) . .
C3_2 Ti1 C1_1 C5_1 -163.36(9) . .
C2_2 Ti1 C1_1 C5_1 -127.15(9) . .
Cl1 Ti1 C1_1 C5_1 -40.47(9) . .
Cl1 Ti1 C1_1 C5_1 53.36(11) 3_565 .
C5_2 Ti1 C1_1 C2_1 72.81(10) . .
C4_2 Ti1 C1_1 C2_1 54.11(10) . .
C3_1 Ti1 C1_1 C2_1 -36.29(9) . .
C4_1 Ti1 C1_1 C2_1 -77.67(10) . .
C1_2 Ti1 C1_1 C2_1 107.83(10) . .
C3_2 Ti1 C1_1 C2_1 82.46(12) . .
C5_1 Ti1 C1_1 C2_1 -114.18(13) . .
C2_2 Ti1 C1_1 C2_1 118.67(10) . .
Cl1 Ti1 C1_1 C2_1 -154.65(8) . .
Cl1 Ti1 C1_1 C2_1 -60.82(11) 3_565 .
C5_2 Ti1 C1_1 Sn1 -52.22(8) . .
C4_2 Ti1 C1_1 Sn1 -70.92(9) . .
C3_1 Ti1 C1_1 Sn1 -161.32(11) . .
C4_1 Ti1 C1_1 Sn1 157.30(11) . .
C1_2 Ti1 C1_1 Sn1 -17.20(9) . .
C2_1 Ti1 C1_1 Sn1 -125.03(14) . .
C3_2 Ti1 C1_1 Sn1 -42.57(13) . .
C5_1 Ti1 C1_1 Sn1 120.79(13) . .
C2_2 Ti1 C1_1 Sn1 -6.36(11) . .
Cl1 Ti1 C1_1 Sn1 80.31(8) . .
Cl1 Ti1 C1_1 Sn1 174.15(4) 3_565 .
C5_1 C1_1 C2_1 C3_1 -0.34(18) . .
Sn1 C1_1 C2_1 C3_1 -176.54(11) . .
Ti1 C1_1 C2_1 C3_1 63.57(11) . .
C5_1 C1_1 C2_1 Ti1 -63.91(11) . .
Sn1 C1_1 C2_1 Ti1 119.89(12) . .
C5_2 Ti1 C2_1 C3_1 141.46(11) . .
C4_2 Ti1 C2_1 C3_1 110.36(10) . .
C4_1 Ti1 C2_1 C3_1 -38.20(9) . .
C1_2 Ti1 C2_1 C3_1 168.79(10) . .
C3_2 Ti1 C2_1 C3_1 113.86(10) . .
C5_1 Ti1 C2_1 C3_1 -79.61(10) . .
C2_2 Ti1 C2_1 C3_1 157.08(9) . .
C1_1 Ti1 C2_1 C3_1 -117.42(14) . .
Cl1 Ti1 C2_1 C3_1 -80.86(11) . .
Cl1 Ti1 C2_1 C3_1 21.51(10) 3_565 .
C5_2 Ti1 C2_1 C1_1 -101.12(10) . .
C4_2 Ti1 C2_1 C1_1 -132.22(10) . .
C3_1 Ti1 C2_1 C1_1 117.42(14) . .
C4_1 Ti1 C2_1 C1_1 79.22(10) . .
C1_2 Ti1 C2_1 C1_1 -73.79(10) . .
C3_2 Ti1 C2_1 C1_1 -128.72(9) . .
C5_1 Ti1 C2_1 C1_1 37.81(9) . .
C2_2 Ti1 C2_1 C1_1 -85.51(11) . .
Cl1 Ti1 C2_1 C1_1 36.55(12) . .
Cl1 Ti1 C2_1 C1_1 138.92(8) 3_565 .
C1_1 C2_1 C3_1 C4_1 0.09(18) . .
Ti1 C2_1 C3_1 C4_1 65.66(11) . .
C1_1 C2_1 C3_1 Ti1 -65.57(11) . .
C5_2 Ti1 C3_1 C2_1 -38.24(10) . .
C4_2 Ti1 C3_1 C2_1 -74.01(10) . .
C4_1 Ti1 C3_1 C2_1 114.47(14) . .
C1_2 Ti1 C3_1 C2_1 -14.86(13) . .
C3_2 Ti1 C3_1 C2_1 -94.88(11) . .
C5_1 Ti1 C3_1 C2_1 76.99(10) . .
C2_2 Ti1 C3_1 C2_1 -54.10(19) . .
C1_1 Ti1 C3_1 C2_1 36.38(9) . .
Cl1 Ti1 C3_1 C2_1 126.25(9) . .
Cl1 Ti1 C3_1 C2_1 -160.31(10) 3_565 .
C5_2 Ti1 C3_1 C4_1 -152.71(9) . .
C4_2 Ti1 C3_1 C4_1 171.52(9) . .
C1_2 Ti1 C3_1 C4_1 -129.33(10) . .
C2_1 Ti1 C3_1 C4_1 -114.47(14) . .
C3_2 Ti1 C3_1 C4_1 150.66(9) . .
C5_1 Ti1 C3_1 C4_1 -37.48(9) . .
C2_2 Ti1 C3_1 C4_1 -168.57(14) . .
C1_1 Ti1 C3_1 C4_1 -78.08(10) . .
Cl1 Ti1 C3_1 C4_1 11.79(11) . .
Cl1 Ti1 C3_1 C4_1 85.23(9) 3_565 .
C2_1 C3_1 C4_1 C5_1 0.20(18) . .
Ti1 C3_1 C4_1 C5_1 66.77(11) . .
C2_1 C3_1 C4_1 Ti1 -66.57(11) . .
C5_2 Ti1 C4_1 C3_1 37.30(12) . .
C4_2 Ti1 C4_1 C3_1 -12.17(13) . .
C1_2 Ti1 C4_1 C3_1 88.43(13) . .
C2_1 Ti1 C4_1 C3_1 37.75(9) . .
C3_2 Ti1 C4_1 C3_1 -67.69(18) . .
C5_1 Ti1 C4_1 C3_1 115.05(14) . .
C2_2 Ti1 C4_1 C3_1 162.8(2) . .
C1_1 Ti1 C4_1 C3_1 78.93(10) . .
Cl1 Ti1 C4_1 C3_1 -170.08(9) . .
Cl1 Ti1 C4_1 C3_1 -89.46(9) 3_565 .
C5_2 Ti1 C4_1 C5_1 -77.76(11) . .
C4_2 Ti1 C4_1 C5_1 -127.22(10) . .
C3_1 Ti1 C4_1 C5_1 -115.05(14) . .
C1_2 Ti1 C4_1 C5_1 -26.63(15) . .
C2_1 Ti1 C4_1 C5_1 -77.31(10) . .
C3_2 Ti1 C4_1 C5_1 177.25(13) . .
C2_2 Ti1 C4_1 C5_1 47.7(3) . .
C1_1 Ti1 C4_1 C5_1 -36.13(9) . .
Cl1 Ti1 C4_1 C5_1 74.87(9) . .
Cl1 Ti1 C4_1 C5_1 155.48(9) 3_565 .
C3_1 C4_1 C5_1 C1_1 -0.42(18) . .
Ti1 C4_1 C5_1 C1_1 65.00(11) . .
C3_1 C4_1 C5_1 Ti1 -65.42(11) . .
C2_1 C1_1 C5_1 C4_1 0.46(17) . .
Sn1 C1_1 C5_1 C4_1 176.86(11) . .
Ti1 C1_1 C5_1 C4_1 -62.90(11) . .
C2_1 C1_1 C5_1 Ti1 63.36(10) . .
Sn1 C1_1 C5_1 Ti1 -120.24(11) . .
C5_2 Ti1 C5_1 C4_1 125.25(10) . .
C4_2 Ti1 C5_1 C4_1 97.56(13) . .
C3_1 Ti1 C5_1 C4_1 37.86(9) . .
C1_2 Ti1 C5_1 C4_1 163.65(9) . .
C2_1 Ti1 C5_1 C4_1 79.13(10) . .
C3_2 Ti1 C5_1 C4_1 -174.5(3) . .
C2_2 Ti1 C5_1 C4_1 -165.14(9) . .
C1_1 Ti1 C5_1 C4_1 117.36(13) . .
Cl1 Ti1 C5_1 C4_1 -101.75(9) . .
Cl1 Ti1 C5_1 C4_1 -26.24(10) 3_565 .
C5_2 Ti1 C5_1 C1_1 7.88(11) . .
C4_2 Ti1 C5_1 C1_1 -19.81(15) . .
C3_1 Ti1 C5_1 C1_1 -79.51(10) . .
C4_1 Ti1 C5_1 C1_1 -117.36(13) . .
C1_2 Ti1 C5_1 C1_1 46.29(10) . .
C2_1 Ti1 C5_1 C1_1 -38.24(9) . .
C3_2 Ti1 C5_1 C1_1 68.1(3) . .
C2_2 Ti1 C5_1 C1_1 77.49(11) . .
Cl1 Ti1 C5_1 C1_1 140.89(9) . .
Cl1 Ti1 C5_1 C1_1 -143.60(8) 3_565 .
C5_2 Ti1 C1_2 C2_2 -113.32(13) . .
C4_2 Ti1 C1_2 C2_2 -76.62(10) . .
C3_1 Ti1 C1_2 C2_2 -155.64(9) . .
C4_1 Ti1 C1_2 C2_2 155.17(10) . .
C2_1 Ti1 C1_2 C2_2 -164.02(9) . .
C3_2 Ti1 C1_2 C2_2 -35.70(9) . .
C5_1 Ti1 C1_2 C2_2 139.33(9) . .
C1_1 Ti1 C1_2 C2_2 163.16(10) . .
Cl1 Ti1 C1_2 C2_2 56.65(9) . .
Cl1 Ti1 C1_2 C2_2 -27.76(11) 3_565 .
C4_2 Ti1 C1_2 C5_2 36.70(9) . .
C3_1 Ti1 C1_2 C5_2 -42.32(12) . .
C4_1 Ti1 C1_2 C5_2 -91.51(12) . .
C2_1 Ti1 C1_2 C5_2 -50.70(10) . .
C3_2 Ti1 C1_2 C5_2 77.62(10) . .
C5_1 Ti1 C1_2 C5_2 -107.35(10) . .
C2_2 Ti1 C1_2 C5_2 113.32(13) . .
C1_1 Ti1 C1_2 C5_2 -83.52(10) . .
Cl1 Ti1 C1_2 C5_2 169.97(9) . .
Cl1 Ti1 C1_2 C5_2 85.56(10) 3_565 .
C5_2 Ti1 C1_2 Sn2 114.19(13) . .
C4_2 Ti1 C1_2 Sn2 150.89(11) . .
C3_1 Ti1 C1_2 Sn2 71.87(11) . .
C4_1 Ti1 C1_2 Sn2 22.68(15) . .
C2_1 Ti1 C1_2 Sn2 63.49(9) . .
C3_2 Ti1 C1_2 Sn2 -168.19(11) . .
C5_1 Ti1 C1_2 Sn2 6.84(10) . .
C2_2 Ti1 C1_2 Sn2 -132.49(14) . .
C1_1 Ti1 C1_2 Sn2 30.67(9) . .
Cl1 Ti1 C1_2 Sn2 -75.84(8) . .
Cl1 Ti1 C1_2 Sn2 -160.24(5) 3_565 .
C5_2 C1_2 C2_2 C3_2 -1.01(18) . .
Sn2 C1_2 C2_2 C3_2 -171.51(12) . .
Ti1 C1_2 C2_2 C3_2 63.00(11) . .
C5_2 C1_2 C2_2 Ti1 -64.02(10) . .
Sn2 C1_2 C2_2 Ti1 125.48(14) . .
C5_2 Ti1 C2_2 C3_2 -78.91(10) . .
C4_2 Ti1 C2_2 C3_2 -37.02(9) . .
C3_1 Ti1 C2_2 C3_2 -60.31(19) . .
C4_1 Ti1 C2_2 C3_2 147.1(2) . .
C1_2 Ti1 C2_2 C3_2 -118.09(14) . .
C2_1 Ti1 C2_2 C3_2 -97.10(11) . .
C5_1 Ti1 C2_2 C3_2 -176.72(9) . .
C1_1 Ti1 C2_2 C3_2 -137.64(9) . .
Cl1 Ti1 C2_2 C3_2 119.38(9) . .
Cl1 Ti1 C2_2 C3_2 42.00(9) 3_565 .
C5_2 Ti1 C2_2 C1_2 39.18(9) . .
C4_2 Ti1 C2_2 C1_2 81.07(10) . .
C3_1 Ti1 C2_2 C1_2 57.78(19) . .
C4_1 Ti1 C2_2 C1_2 -94.8(2) . .
C2_1 Ti1 C2_2 C1_2 20.99(12) . .
C3_2 Ti1 C2_2 C1_2 118.09(14) . .
C5_1 Ti1 C2_2 C1_2 -58.63(12) . .
C1_1 Ti1 C2_2 C1_2 -19.55(11) . .
Cl1 Ti1 C2_2 C1_2 -122.53(9) . .
Cl1 Ti1 C2_2 C1_2 160.09(8) 3_565 .
C1_2 C2_2 C3_2 C4_2 0.05(18) . .
Ti1 C2_2 C3_2 C4_2 62.45(11) . .
C1_2 C2_2 C3_2 Ti1 -62.40(11) . .
C5_2 Ti1 C3_2 C2_2 78.13(10) . .
C4_2 Ti1 C3_2 C2_2 116.71(14) . .
C3_1 Ti1 C3_2 C2_2 154.56(9) . .
C4_1 Ti1 C3_2 C2_2 -160.17(13) . .
C1_2 Ti1 C3_2 C2_2 36.06(9) . .
C2_1 Ti1 C3_2 C2_2 110.52(10) . .
C5_1 Ti1 C3_2 C2_2 11.9(3) . .
C1_1 Ti1 C3_2 C2_2 66.65(13) . .
Cl1 Ti1 C3_2 C2_2 -59.34(9) . .
Cl1 Ti1 C3_2 C2_2 -138.16(9) 3_565 .
C5_2 Ti1 C3_2 C4_2 -38.59(9) . .
C3_1 Ti1 C3_2 C4_2 37.85(12) . .
C4_1 Ti1 C3_2 C4_2 83.11(17) . .
C1_2 Ti1 C3_2 C4_2 -80.66(10) . .
C2_1 Ti1 C3_2 C4_2 -6.19(12) . .
C5_1 Ti1 C3_2 C4_2 -104.8(3) . .
C2_2 Ti1 C3_2 C4_2 -116.71(14) . .
C1_1 Ti1 C3_2 C4_2 -50.07(13) . .
Cl1 Ti1 C3_2 C4_2 -176.05(9) . .
Cl1 Ti1 C3_2 C4_2 105.13(9) 3_565 .
C2_2 C3_2 C4_2 C5_2 0.96(18) . .
Ti1 C3_2 C4_2 C5_2 65.51(11) . .
C2_2 C3_2 C4_2 Ti1 -64.55(11) . .
C3_1 Ti1 C4_2 C5_2 93.93(10) . .
C4_1 Ti1 C4_2 C5_2 100.99(11) . .
C1_2 Ti1 C4_2 C5_2 -36.95(9) . .
C2_1 Ti1 C4_2 C5_2 61.16(10) . .
C3_2 Ti1 C4_2 C5_2 -113.85(14) . .
C5_1 Ti1 C4_2 C5_2 45.91(15) . .
C2_2 Ti1 C4_2 C5_2 -77.53(10) . .
C1_1 Ti1 C4_2 C5_2 33.96(11) . .
Cl1 Ti1 C4_2 C5_2 -108.68(9) . .
Cl1 Ti1 C4_2 C5_2 175.50(9) 3_565 .
C5_2 Ti1 C4_2 C3_2 113.85(14) . .
C3_1 Ti1 C4_2 C3_2 -152.22(9) . .
C4_1 Ti1 C4_2 C3_2 -145.16(10) . .
C1_2 Ti1 C4_2 C3_2 76.90(10) . .
C2_1 Ti1 C4_2 C3_2 175.01(10) . .
C5_1 Ti1 C4_2 C3_2 159.76(10) . .
C2_2 Ti1 C4_2 C3_2 36.32(9) . .
C1_1 Ti1 C4_2 C3_2 147.81(9) . .
Cl1 Ti1 C4_2 C3_2 5.17(11) . .
Cl1 Ti1 C4_2 C3_2 -70.65(9) 3_565 .
C3_2 C4_2 C5_2 C1_2 -1.62(18) . .
Ti1 C4_2 C5_2 C1_2 65.90(11) . .
C3_2 C4_2 C5_2 Ti1 -67.52(11) . .
C2_2 C1_2 C5_2 C4_2 1.63(18) . .
Sn2 C1_2 C5_2 C4_2 173.59(11) . .
Ti1 C1_2 C5_2 C4_2 -65.05(11) . .
C2_2 C1_2 C5_2 Ti1 66.68(11) . .
Sn2 C1_2 C5_2 Ti1 -121.37(10) . .
C3_1 Ti1 C5_2 C4_2 -94.29(10) . .
C4_1 Ti1 C5_2 C4_2 -114.97(10) . .
C1_2 Ti1 C5_2 C4_2 116.93(14) . .
C2_1 Ti1 C5_2 C4_2 -115.36(10) . .
C3_2 Ti1 C5_2 C4_2 38.15(9) . .
C5_1 Ti1 C5_2 C4_2 -153.56(9) . .
C2_2 Ti1 C5_2 C4_2 78.84(10) . .
C1_1 Ti1 C5_2 C4_2 -149.15(10) . .
Cl1 Ti1 C5_2 C4_2 103.45(9) . .
Cl1 Ti1 C5_2 C4_2 -5.36(11) 3_565 .
C4_2 Ti1 C5_2 C1_2 -116.93(14) . .
C3_1 Ti1 C5_2 C1_2 148.78(9) . .
C4_1 Ti1 C5_2 C1_2 128.09(10) . .
C2_1 Ti1 C5_2 C1_2 127.71(10) . .
C3_2 Ti1 C5_2 C1_2 -78.78(10) . .
C5_1 Ti1 C5_2 C1_2 89.51(10) . .
C2_2 Ti1 C5_2 C1_2 -38.10(9) . .
C1_1 Ti1 C5_2 C1_2 93.92(9) . .
Cl1 Ti1 C5_2 C1_2 -13.49(12) . .
Cl1 Ti1 C5_2 C1_2 -122.29(8) 3_565 .
C5_1 C1_1 Sn1 C1_3 -26.99(15) . .
C2_1 C1_1 Sn1 C1_3 148.52(14) . .
Ti1 C1_1 Sn1 C1_3 -118.41(8) . .
C5_1 C1_1 Sn1 C1_4 -143.73(13) . .
C2_1 C1_1 Sn1 C1_4 31.79(16) . .
Ti1 C1_1 Sn1 C1_4 124.86(8) . .
C5_1 C1_1 Sn1 Sn2 95.96(13) . .
C2_1 C1_1 Sn1 Sn2 -88.52(14) . .
Ti1 C1_1 Sn1 Sn2 4.55(8) . .
C1_1 Sn1 C1_3 C2_3 75.51(12) . .
C1_4 Sn1 C1_3 C2_3 -167.75(11) . .
Sn2 Sn1 C1_3 C2_3 -33.32(13) . .
C1_1 Sn1 C1_3 C3_3 -164.36(11) . .
C1_4 Sn1 C1_3 C3_3 -47.62(13) . .
Sn2 Sn1 C1_3 C3_3 86.81(11) . .
C1_1 Sn1 C1_3 C4_3 -44.38(12) . .
C1_4 Sn1 C1_3 C4_3 72.36(12) . .
Sn2 Sn1 C1_3 C4_3 -153.21(10) . .
C1_1 Sn1 C1_4 C3_4 -46.18(13) . .
C1_3 Sn1 C1_4 C3_4 -160.78(11) . .
Sn2 Sn1 C1_4 C3_4 63.04(12) . .
C1_1 Sn1 C1_4 C2_4 -166.85(11) . .
C1_3 Sn1 C1_4 C2_4 78.55(13) . .
Sn2 Sn1 C1_4 C2_4 -57.63(12) . .
C1_1 Sn1 C1_4 C4_4 73.05(13) . .
C1_3 Sn1 C1_4 C4_4 -41.55(13) . .
Sn2 Sn1 C1_4 C4_4 -177.73(10) . .
C2_2 C1_2 Sn2 C1_5 -11.35(17) . .
C5_2 C1_2 Sn2 C1_5 179.29(12) . .
Ti1 C1_2 Sn2 C1_5 91.96(9) . .
C2_2 C1_2 Sn2 C1_6 104.53(16) . .
C5_2 C1_2 Sn2 C1_6 -64.83(13) . .
Ti1 C1_2 Sn2 C1_6 -152.16(8) . .
C2_2 C1_2 Sn2 Sn1 -133.04(15) . .
C5_2 C1_2 Sn2 Sn1 57.60(12) . .
Ti1 C1_2 Sn2 Sn1 -29.73(8) . .
C1_1 Sn1 Sn2 C1_2 12.11(6) . .
C1_3 Sn1 Sn2 C1_2 124.97(6) . .
C1_4 Sn1 Sn2 C1_2 -103.35(6) . .
C1_1 Sn1 Sn2 C1_5 -104.01(7) . .
C1_3 Sn1 Sn2 C1_5 8.86(7) . .
C1_4 Sn1 Sn2 C1_5 140.54(7) . .
C1_1 Sn1 Sn2 C1_6 117.45(7) . .
C1_3 Sn1 Sn2 C1_6 -129.69(7) . .
C1_4 Sn1 Sn2 C1_6 1.99(7) . .
C1_2 Sn2 C1_5 C3_5 -170.03(12) . .
C1_6 Sn2 C1_5 C3_5 80.14(13) . .
Sn1 Sn2 C1_5 C3_5 -62.58(13) . .
C1_2 Sn2 C1_5 C4_5 69.84(13) . .
C1_6 Sn2 C1_5 C4_5 -40.00(13) . .
Sn1 Sn2 C1_5 C4_5 177.29(10) . .
C1_2 Sn2 C1_5 C2_5 -49.00(13) . .
C1_6 Sn2 C1_5 C2_5 -158.84(11) . .
Sn1 Sn2 C1_5 C2_5 58.45(12) . .
C1_2 Sn2 C1_6 C2_6 -167.33(12) . .
C1_5 Sn2 C1_6 C2_6 -51.05(14) . .
Sn1 Sn2 C1_6 C2_6 90.26(12) . .
C1_2 Sn2 C1_6 C4_6 70.96(13) . .
C1_5 Sn2 C1_6 C4_6 -172.75(11) . .
Sn1 Sn2 C1_6 C4_6 -31.45(13) . .
C1_2 Sn2 C1_6 C3_6 -46.58(12) . .
C1_5 Sn2 C1_6 C3_6 69.71(13) . .
Sn1 Sn2 C1_6 C3_6 -148.99(10) . .
